data_1540263
loop_
_publ_author_name
'Levin, E.M.'
'Bodak, O.I.'
'Gladyshevskii, E.I.'
'Sinyushko, V.G.'

_publ_section_title
;
 Composition effects on crystal and electronic structure of Ce M2-x Si2+x
 (M= Fe, Co, Ni, Cu) alloys
;
_journal_name_full 'Physica Status Solidi, Sectio A: Applied Research'
_journal_page_first 107
_journal_page_last 117
_journal_volume 134
_journal_year 1992
_chemical_formula_sum 'Ce Co2 Si2'
_space_group_IT_number 139
_symmetry_space_group_name_Hall '-I 4 2'
_symmetry_space_group_name_H-M 'I 4/m m m'
_cell_angle_alpha 90
_cell_angle_beta 90
_cell_angle_gamma 90
_cell_formula_units_Z 2
_cell_length_a 3.96
_cell_length_b 3.96
_cell_length_c 9.78
_cell_volume 153.366
_citation_journal_id_ASTM PSSABA
_cod_data_source_file Levin_PSSABA_1992_901.cif
_cod_data_source_block Ce1Co2Si2
_cod_original_formula_sum 'Ce1 Co2 Si2'
_cod_database_code 1540263

loop_
_symmetry_equiv_pos_as_xyz
x,y,z
-y,x,z
-x,-y,z
y,-x,z
x,-y,-z
y,x,-z
-x,y,-z
-y,-x,-z
-x,-y,-z
y,-x,-z
x,y,-z
-y,x,-z
-x,y,z
-y,-x,z
x,-y,z
y,x,z
x+1/2,y+1/2,z+1/2
-y+1/2,x+1/2,z+1/2
-x+1/2,-y+1/2,z+1/2
y+1/2,-x+1/2,z+1/2
x+1/2,-y+1/2,-z+1/2
y+1/2,x+1/2,-z+1/2
-x+1/2,y+1/2,-z+1/2
-y+1/2,-x+1/2,-z+1/2
-x+1/2,-y+1/2,-z+1/2
y+1/2,-x+1/2,-z+1/2
x+1/2,y+1/2,-z+1/2
-y+1/2,x+1/2,-z+1/2
-x+1/2,y+1/2,z+1/2
-y+1/2,-x+1/2,z+1/2
x+1/2,-y+1/2,z+1/2
y+1/2,x+1/2,z+1/2

loop_
_atom_site_label
_atom_site_type_symbol
_atom_site_fract_x
_atom_site_fract_y
_atom_site_fract_z
_atom_site_occupancy
_atom_site_U_iso_or_equiv
Si1 Si 0 0 0.377 1 0.0
Ce1 Ce 0 0 0 1 0.0
Co1 Co 0 0.5 0.25 1 0.0
